data_7202619
loop_
_publ_author_name
'Grossel, Martin C.'
'Dwyer, Andrew N.'
'Hursthouse, Michael B.'
'Orton, James B.'

_publ_section_title
;
 Solid-state assemblies from pyridine-2,6-dicarboxylates: ?changing the
 instruction set through hydration?
;
_journal_issue 3
_journal_name_full CrystEngComm
_journal_page_first 207
_journal_paper_doi 10.1039/b617051j
_journal_volume 9
_journal_year 2007
_chemical_formula_sum 'C7 H9 N O6'
_chemical_formula_weight 203.15
_chemical_name_systematic
;
?
;
_space_group_IT_number 14
_symmetry_cell_setting monoclinic
_symmetry_space_group_name_Hall '-P 2ybc'
_symmetry_space_group_name_H-M 'P 1 21/c 1'
_atom_sites_solution_hydrogens geom
_atom_sites_solution_primary direct
_atom_sites_solution_secondary difmap
_audit_creation_method SHELXL-97
_cell_angle_alpha 90.00
_cell_angle_beta 93.0200(10)
_cell_angle_gamma 90.00
_cell_formula_units_Z 4
_cell_length_a 3.65790(10)
_cell_length_b 11.0577(4)
_cell_length_c 21.5478(10)
_cell_measurement_temperature 120(2)
_cell_volume 870.35(6)
_computing_cell_refinement ' DENZO (Otwinowski & Minor, 1997) and COLLECT (Hooft, 1998)'
_computing_data_collection ' DENZO (Otwinowski and Minor, 1997)'
_computing_data_reduction ' DENZO (Otwinowski & Minor, 1997) and COLLECT (Hooft, 1998)'
_computing_molecular_graphics 'PLATON (Spek, 1990)'
_computing_structure_refinement 'SHELXL-97 (Sheldrick, 1997b)'
_computing_structure_solution 'SHELXS-97 (Sheldrick, 1997a)'
_diffrn_ambient_temperature 120(2)
_diffrn_detector_area_resol_mean 9.091
_diffrn_measured_fraction_theta_full 0.988
_diffrn_measured_fraction_theta_max 0.988
_diffrn_measurement_device_type 'Nonius KappaCCD Area Detector'
_diffrn_measurement_method '\f and \w scans to fill Ewald Sphere'
_diffrn_radiation_monochromator graphite
_diffrn_radiation_source 'Nonius FR591 rotating anode'
_diffrn_radiation_type MoK\a
_diffrn_radiation_wavelength 0.71073
_diffrn_reflns_av_R_equivalents 0.0812
_diffrn_reflns_av_sigmaI/netI 0.0744
_diffrn_reflns_limit_h_max 4
_diffrn_reflns_limit_h_min -4
_diffrn_reflns_limit_k_max 14
_diffrn_reflns_limit_k_min -14
_diffrn_reflns_limit_l_max 27
_diffrn_reflns_limit_l_min -27
_diffrn_reflns_number 9977
_diffrn_reflns_theta_full 27.48
_diffrn_reflns_theta_max 27.48
_diffrn_reflns_theta_min 3.39
_exptl_absorpt_coefficient_mu 0.138
_exptl_absorpt_correction_T_max 0.9836
_exptl_absorpt_correction_T_min 0.9545
_exptl_absorpt_correction_type multi-scan
_exptl_absorpt_process_details 'SORTAV Blessing (1997)'
_exptl_crystal_colour Colourless
_exptl_crystal_density_diffrn 1.550
_exptl_crystal_density_method 'not measured'
_exptl_crystal_description Plate
_exptl_crystal_F_000 424
_exptl_crystal_size_max 0.34
_exptl_crystal_size_mid 0.32
_exptl_crystal_size_min 0.12
_refine_diff_density_max 0.241
_refine_diff_density_min -0.238
_refine_diff_density_rms 0.059
_refine_ls_extinction_method none
_refine_ls_goodness_of_fit_ref 1.013
_refine_ls_hydrogen_treatment mixed
_refine_ls_matrix_type full
_refine_ls_number_parameters 145
_refine_ls_number_reflns 1969
_refine_ls_number_restraints 0
_refine_ls_restrained_S_all 1.013
_refine_ls_R_factor_all 0.0929
_refine_ls_R_factor_gt 0.0466
_refine_ls_shift/su_max 0.000
_refine_ls_shift/su_mean 0.000
_refine_ls_structure_factor_coef Fsqd
_refine_ls_weighting_details 'calc w=1/[\s^2^(Fo^2^)+(0.0532P)^2^+0.0000P] where P=(Fo^2^+2Fc^2^)/3'
_refine_ls_weighting_scheme calc
_refine_ls_wR_factor_gt 0.0927
_refine_ls_wR_factor_ref 0.1119
_reflns_number_gt 1252
_reflns_number_total 1969
_reflns_threshold_expression >2sigma(I)
_cod_data_source_file b617051j.txt
_cod_data_source_block s94
_cod_depositor_comments
;
The following automatic conversions were performed:
'_symmetry_cell_setting' value 'Monoclinic' changed to 'monoclinic'
according to '/home/saulius/struct/CIF-dictionaries/cif_core.dic'
dictionary named 'cif_core.dic' version 2.4.1 from
2010-06-29.

'_exptl_absorpt_correction_type' value 'Multi-scan' changed
to 'multi-scan' according to
'/home/saulius/struct/CIF-dictionaries/cif_core.dic' dictionary named
'cif_core.dic' version 2.4.1 from 2010-06-29.

Automatic conversion script
Id: cif_fix_enum 1527 2010-12-29 10:47:43Z saulius 
;
_cod_original_sg_symbol_H-M P2(1)/c
_cod_database_code 7202619

loop_
_symmetry_equiv_pos_as_xyz
'x, y, z'
'-x, y+1/2, -z+1/2'
'-x, -y, -z'
'x, -y-1/2, z-1/2'

loop_
_atom_site_label
_atom_site_type_symbol
_atom_site_fract_x
_atom_site_fract_y
_atom_site_fract_z
_atom_site_U_iso_or_equiv
_atom_site_adp_type
_atom_site_occupancy
_atom_site_symmetry_multiplicity
_atom_site_calc_flag
_atom_site_refinement_flags
_atom_site_disorder_assembly
_atom_site_disorder_group
C1 C 0.7737(5) 0.25587(16) 0.47775(8) 0.0192(4) Uani 1 1 d . . .
C2 C 0.6046(5) 0.30963(16) 0.41926(9) 0.0184(4) Uani 1 1 d . . .
C3 C 0.5900(5) 0.43341(16) 0.40839(9) 0.0208(4) Uani 1 1 d . . .
H3 H 0.6840 0.4889 0.4389 0.025 Uiso 1 1 calc R . .
C4 C 0.4354(5) 0.47416(17) 0.35212(9) 0.0240(5) Uani 1 1 d . . .
H4 H 0.4278 0.5582 0.3430 0.029 Uiso 1 1 calc R . .
C5 C 0.2921(5) 0.39100(16) 0.30941(9) 0.0222(4) Uani 1 1 d . . .
H5 H 0.1849 0.4165 0.2705 0.027 Uiso 1 1 calc R . .
C6 C 0.3096(5) 0.26915(16) 0.32511(9) 0.0197(4) Uani 1 1 d . . .
C7 C 0.1393(5) 0.17513(17) 0.28242(10) 0.0236(4) Uani 1 1 d . . .
N1 N 0.4663(4) 0.22822(12) 0.37820(7) 0.0185(4) Uani 1 1 d . . .
O1 O 0.8888(4) 0.33640(11) 0.51891(6) 0.0264(3) Uani 1 1 d . . .
H1O H 0.9778 0.3011 0.5507 0.040 Uiso 1 1 calc R . .
O2 O 0.8008(4) 0.14678(11) 0.48553(6) 0.0256(3) Uani 1 1 d . . .
O3 O 0.1490(4) 0.06145(11) 0.30146(7) 0.0301(4) Uani 1 1 d . . .
H3O H 0.2532 0.0578 0.3371 0.045 Uiso 1 1 calc R . .
O4 O -0.0127(4) 0.20156(13) 0.23278(6) 0.0308(4) Uani 1 1 d . . .
O1W O 0.4469(4) -0.02963(13) 0.40792(7) 0.0289(4) Uani 1 1 d . . .
H1W1 H 0.565(8) 0.036(3) 0.4307(14) 0.073(9) Uiso 1 1 d . . .
H1W2 H 0.112(8) 0.251(2) 0.1506(15) 0.058(9) Uiso 1 1 d . . .
O2W O 0.1966(4) 0.25873(15) 0.11535(8) 0.0321(4) Uani 1 1 d . . .
H2W1 H 0.303(8) -0.062(3) 0.4348(15) 0.074(10) Uiso 1 1 d . . .
H2W2 H 0.282(7) 0.335(2) 0.1115(12) 0.051(8) Uiso 1 1 d . . .

loop_
_atom_site_aniso_label
_atom_site_aniso_U_11
_atom_site_aniso_U_22
_atom_site_aniso_U_33
_atom_site_aniso_U_23
_atom_site_aniso_U_13
_atom_site_aniso_U_12
C1 0.0180(10) 0.0230(11) 0.0166(11) -0.0026(8) 0.0021(7) -0.0034(7)
C2 0.0145(9) 0.0237(10) 0.0170(11) 0.0004(8) 0.0022(7) -0.0007(6)
C3 0.0188(10) 0.0207(10) 0.0232(11) -0.0030(8) 0.0020(7) -0.0031(7)
C4 0.0236(10) 0.0190(10) 0.0294(12) 0.0035(8) 0.0006(8) 0.0012(7)
C5 0.0201(10) 0.0277(11) 0.0187(11) 0.0056(8) -0.0007(7) 0.0021(7)
C6 0.0166(10) 0.0250(10) 0.0175(11) -0.0011(8) 0.0004(7) -0.0003(7)
C7 0.0212(11) 0.0304(11) 0.0193(12) -0.0011(9) 0.0014(8) 0.0002(8)
N1 0.0176(8) 0.0215(8) 0.0166(9) -0.0012(7) 0.0012(6) -0.0015(6)
O1 0.0345(8) 0.0255(7) 0.0183(8) 0.0000(6) -0.0078(6) -0.0022(5)
O2 0.0356(8) 0.0189(7) 0.0217(8) 0.0013(6) -0.0041(6) -0.0015(5)
O3 0.0413(9) 0.0241(8) 0.0240(9) -0.0036(6) -0.0074(6) -0.0043(6)
O4 0.0331(9) 0.0403(9) 0.0179(9) 0.0002(6) -0.0070(6) -0.0024(6)
O1W 0.0386(9) 0.0223(8) 0.0254(9) 0.0002(7) -0.0014(7) -0.0031(6)
O2W 0.0422(9) 0.0327(9) 0.0210(10) 0.0008(7) -0.0015(7) -0.0070(6)

loop_
_atom_type_symbol
_atom_type_description
_atom_type_scat_dispersion_real
_atom_type_scat_dispersion_imag
_atom_type_scat_source
C C 0.0033 0.0016 'International Tables Vol C Tables 4.2.6.8 and 6.1.1.4'
H H 0.0000 0.0000 'International Tables Vol C Tables 4.2.6.8 and 6.1.1.4'
N N 0.0061 0.0033 'International Tables Vol C Tables 4.2.6.8 and 6.1.1.4'
O O 0.0106 0.0060 'International Tables Vol C Tables 4.2.6.8 and 6.1.1.4'

loop_
_geom_angle_atom_site_label_1
_geom_angle_atom_site_label_2
_geom_angle_atom_site_label_3
_geom_angle
_geom_angle_site_symmetry_1
_geom_angle_site_symmetry_3
_geom_angle_publ_flag
O2 C1 O1 123.87(17) . . ?
O2 C1 C2 122.33(16) . . ?
O1 C1 C2 113.80(15) . . ?
N1 C2 C3 122.67(17) . . ?
N1 C2 C1 114.40(15) . . ?
C3 C2 C1 122.93(16) . . ?
C4 C3 C2 118.56(17) . . ?
C4 C3 H3 120.7 . . ?
C2 C3 H3 120.7 . . ?
C5 C4 C3 119.24(17) . . ?
C5 C4 H4 120.4 . . ?
C3 C4 H4 120.4 . . ?
C4 C5 C6 118.12(17) . . ?
C4 C5 H5 120.9 . . ?
C6 C5 H5 120.9 . . ?
N1 C6 C5 123.42(16) . . ?
N1 C6 C7 115.91(16) . . ?
C5 C6 C7 120.65(17) . . ?
O4 C7 O3 120.37(17) . . ?
O4 C7 C6 121.92(17) . . ?
O3 C7 C6 117.68(17) . . ?
C6 N1 C2 117.95(15) . . ?
C1 O1 H1O 109.5 . . ?
C7 O3 H3O 109.5 . . ?
H1W1 O1W H2W1 104(2) . . ?
H1W2 O2W H2W2 109(2) . . ?

loop_
_geom_bond_atom_site_label_1
_geom_bond_atom_site_label_2
_geom_bond_distance
_geom_bond_site_symmetry_2
_geom_bond_publ_flag
C1 O2 1.221(2) . ?
C1 O1 1.311(2) . ?
C1 C2 1.497(3) . ?
C2 N1 1.342(2) . ?
C2 C3 1.389(3) . ?
C3 C4 1.386(3) . ?
C3 H3 0.9500 . ?
C4 C5 1.384(3) . ?
C4 H4 0.9500 . ?
C5 C6 1.390(2) . ?
C5 H5 0.9500 . ?
C6 N1 1.332(2) . ?
C6 C7 1.502(3) . ?
C7 O4 1.215(2) . ?
C7 O3 1.322(2) . ?
O1 H1O 0.8400 . ?
O3 H3O 0.8400 . ?
O1W H1W1 0.96(3) . ?
O1W H2W1 0.88(3) . ?
O2W H1W2 0.84(3) . ?
O2W H2W2 0.90(3) . ?

loop_
_geom_hbond_atom_site_label_D
_geom_hbond_atom_site_label_H
_geom_hbond_atom_site_label_A
_geom_hbond_distance_DH
_geom_hbond_distance_HA
_geom_hbond_distance_DA
_geom_hbond_angle_DHA
_geom_hbond_site_symmetry_A
O3 H3O O1W 0.84 1.91 2.6835(19) 152.4 .
O1 H1O O2W 0.84 1.70 2.539(2) 173.5 4_666
O1W H1W1 O2 0.96(3) 1.88(3) 2.8372(19) 171(2) .
O1W H2W1 O2 0.88(3) 2.01(3) 2.827(2) 154(3) 3_656
O2W H2W2 O1W 0.90(3) 1.86(3) 2.738(2) 165(2) 2_655
O2W H1W2 O4 0.84(3) 1.93(3) 2.755(2) 167(3) .

loop_
_cod_related_entry_id
_cod_related_entry_database
_cod_related_entry_code
1 ChemSpider 21149239
